data_2023163
loop_
_publ_author_name
'Deblonde, Gauthier'
'Colliard, Ian'

_publ_section_title
;
 Crystal structure of hexa-chloro-thallate within a caesium
 chloride-phospho-tungstate lattice
 Cs<sub>9</sub>(TlCl<sub>6</sub>)(PW<sub>12</sub>O<sub>40</sub>)<sub>2</sub>&#xb7;9CsCl.
;
_journal_coeditor_code OX2004
_journal_issue 'Pt 7'
_journal_name_full 'Acta crystallographica. Section E, Crystallographic communications'
_journal_page_first 721
_journal_page_last 724
_journal_paper_doi 10.1107/S2056989024005565
_journal_volume 80
_journal_year 2024
_chemical_formula_iupac 'Cs9 (Tl Cl6) (P W12 O40)2, 9Cs Cl'
_chemical_formula_moiety 'Cl30 Cs36 O160 P4 Tl2 W48'
_chemical_formula_sum 'Cl30 Cs36 O160 P4 Tl2 W48'
_chemical_formula_weight 17765.68
_chemical_name_systematic
;
Caesium thallium chloride phosphotungstate
;
_space_group_crystal_system cubic
_space_group_IT_number 225
_space_group_name_Hall '-F 4 2 3'
_space_group_name_H-M_alt 'F m -3 m'
_audit_creation_method
;
Olex2 1.5
(compiled 2024.02.16 svn.r378c4104 for OlexSys, GUI svn.r6928)
;
_cell_angle_alpha 90
_cell_angle_beta 90
_cell_angle_gamma 90
_cell_formula_units_Z 2
_cell_length_a 22.9963(3)
_cell_length_b 22.9963(3)
_cell_length_c 22.9963(3)
_cell_measurement_reflns_used 3426
_cell_measurement_temperature 298
_cell_measurement_theta_max 31.3890
_cell_measurement_theta_min 3.8360
_cell_volume 12161.1(3)
_computing_cell_refinement
;
CrysAlisPro 1.171.40.43a (Rigaku OD, 2019)
;
_computing_data_collection
;
CrysAlisPro 1.171.40.43a (Rigaku OD, 2019)
;
_computing_data_reduction
;
CrysAlisPro 1.171.40.43a (Rigaku OD, 2019)
;
_computing_molecular_graphics
;
Olex2 1.5 (Dolomanov <i>et al.</i>,  2009)
;
_computing_publication_material
;
Olex2 1.5 (Dolomanov <i>et al.</i>,  2009)
;
_computing_structure_refinement
;
<i>SHELXL2019/3</i> (Sheldrick, 2015b)
;
_computing_structure_solution
;
<i>SHELXT</i>  (Sheldrick, 2015a)
;
_diffrn_ambient_temperature 298.00
_diffrn_detector_area_resol_mean 5.8140
_diffrn_measured_fraction_theta_full 0.990
_diffrn_measured_fraction_theta_max 0.868
_diffrn_measurement_device 'four-circle diffractometer'
_diffrn_measurement_device_type 'Rigaku Oxford Diffraction, Synergy Custom DW system, Pilatus 300K'
_diffrn_measurement_method '\w scans'
_diffrn_radiation_type MoK\a
_diffrn_radiation_wavelength 0.71073
_diffrn_reflns_av_R_equivalents 0.0258
_diffrn_reflns_av_unetI/netI 0.0158
_diffrn_reflns_limit_h_max 33
_diffrn_reflns_limit_h_min -19
_diffrn_reflns_limit_k_max 31
_diffrn_reflns_limit_k_min -18
_diffrn_reflns_limit_l_max 33
_diffrn_reflns_limit_l_min -30
_diffrn_reflns_number 6187
_diffrn_reflns_theta_full 25.242
_diffrn_reflns_theta_max 32.047
_diffrn_reflns_theta_min 3.862
_exptl_absorpt_coefficient_mu 29.660
_exptl_absorpt_correction_T_max 1.00000
_exptl_absorpt_correction_T_min 0.70240
_exptl_absorpt_correction_type multi-scan
_exptl_absorpt_process_details
;
(CrysAlisPro; Rigaku OD, 2019)
;
_exptl_crystal_colour 'clear colourless'
_exptl_crystal_density_diffrn 4.852
_exptl_crystal_description cube
_exptl_crystal_F_000 15088
_exptl_crystal_size_max 0.098
_exptl_crystal_size_mid 0.093
_exptl_crystal_size_min 0.072
_refine_diff_density_max 3.924
_refine_diff_density_min -4.624
_refine_ls_extinction_method none
_refine_ls_goodness_of_fit_ref 1.197
_refine_ls_hydrogen_treatment undef
_refine_ls_matrix_type full
_refine_ls_number_parameters 47
_refine_ls_number_reflns 977
_refine_ls_number_restraints 0
_refine_ls_restrained_S_all 1.197
_refine_ls_R_factor_all 0.0438
_refine_ls_R_factor_gt 0.0416
_refine_ls_shift/su_max 0.001
_refine_ls_shift/su_mean 0.000
_refine_ls_structure_factor_coef Fsqd
_refine_ls_weighting_details 'w=1/[\s^2^(Fo^2^)+(0.0429P)^2^+1815.4844P] where P=(Fo^2^+2Fc^2^)/3'
_refine_ls_weighting_scheme calc
_refine_ls_wR_factor_gt 0.1147
_refine_ls_wR_factor_ref 0.1158
_reflns_number_gt 923
_reflns_number_total 977
_reflns_threshold_expression 'I > 2\s(I)'
_cod_data_source_file ox2004.cif
_cod_data_source_block I
_cod_depositor_comments 'Adding full bibliography for 2023163.cif.'
_cod_original_cell_volume 12161.1(4)
_cod_database_code 2023163
_shelx_space_group_comment
;
The symmetry employed for this shelxl refinement is uniquely defined
by the following loop, which should always be used as a source of
symmetry information in preference to the above space-group names.
They are only intended as comments.
;

loop_
_space_group_symop_operation_xyz
'x, y, z'
'-x, -y, z'
'-x, y, -z'
'x, -y, -z'
'z, x, y'
'z, -x, -y'
'-z, -x, y'
'-z, x, -y'
'y, z, x'
'-y, z, -x'
'y, -z, -x'
'-y, -z, x'
'y, x, -z'
'-y, -x, -z'
'y, -x, z'
'-y, x, z'
'x, z, -y'
'-x, z, y'
'-x, -z, -y'
'x, -z, y'
'z, y, -x'
'z, -y, x'
'-z, y, x'
'-z, -y, -x'
'x, y+1/2, z+1/2'
'-x, -y+1/2, z+1/2'
'-x, y+1/2, -z+1/2'
'x, -y+1/2, -z+1/2'
'z, x+1/2, y+1/2'
'z, -x+1/2, -y+1/2'
'-z, -x+1/2, y+1/2'
'-z, x+1/2, -y+1/2'
'y, z+1/2, x+1/2'
'-y, z+1/2, -x+1/2'
'y, -z+1/2, -x+1/2'
'-y, -z+1/2, x+1/2'
'y, x+1/2, -z+1/2'
'-y, -x+1/2, -z+1/2'
'y, -x+1/2, z+1/2'
'-y, x+1/2, z+1/2'
'x, z+1/2, -y+1/2'
'-x, z+1/2, y+1/2'
'-x, -z+1/2, -y+1/2'
'x, -z+1/2, y+1/2'
'z, y+1/2, -x+1/2'
'z, -y+1/2, x+1/2'
'-z, y+1/2, x+1/2'
'-z, -y+1/2, -x+1/2'
'x+1/2, y, z+1/2'
'-x+1/2, -y, z+1/2'
'-x+1/2, y, -z+1/2'
'x+1/2, -y, -z+1/2'
'z+1/2, x, y+1/2'
'z+1/2, -x, -y+1/2'
'-z+1/2, -x, y+1/2'
'-z+1/2, x, -y+1/2'
'y+1/2, z, x+1/2'
'-y+1/2, z, -x+1/2'
'y+1/2, -z, -x+1/2'
'-y+1/2, -z, x+1/2'
'y+1/2, x, -z+1/2'
'-y+1/2, -x, -z+1/2'
'y+1/2, -x, z+1/2'
'-y+1/2, x, z+1/2'
'x+1/2, z, -y+1/2'
'-x+1/2, z, y+1/2'
'-x+1/2, -z, -y+1/2'
'x+1/2, -z, y+1/2'
'z+1/2, y, -x+1/2'
'z+1/2, -y, x+1/2'
'-z+1/2, y, x+1/2'
'-z+1/2, -y, -x+1/2'
'x+1/2, y+1/2, z'
'-x+1/2, -y+1/2, z'
'-x+1/2, y+1/2, -z'
'x+1/2, -y+1/2, -z'
'z+1/2, x+1/2, y'
'z+1/2, -x+1/2, -y'
'-z+1/2, -x+1/2, y'
'-z+1/2, x+1/2, -y'
'y+1/2, z+1/2, x'
'-y+1/2, z+1/2, -x'
'y+1/2, -z+1/2, -x'
'-y+1/2, -z+1/2, x'
'y+1/2, x+1/2, -z'
'-y+1/2, -x+1/2, -z'
'y+1/2, -x+1/2, z'
'-y+1/2, x+1/2, z'
'x+1/2, z+1/2, -y'
'-x+1/2, z+1/2, y'
'-x+1/2, -z+1/2, -y'
'x+1/2, -z+1/2, y'
'z+1/2, y+1/2, -x'
'z+1/2, -y+1/2, x'
'-z+1/2, y+1/2, x'
'-z+1/2, -y+1/2, -x'
'-x, -y, -z'
'x, y, -z'
'x, -y, z'
'-x, y, z'
'-z, -x, -y'
'-z, x, y'
'z, x, -y'
'z, -x, y'
'-y, -z, -x'
'y, -z, x'
'-y, z, x'
'y, z, -x'
'-y, -x, z'
'y, x, z'
'-y, x, -z'
'y, -x, -z'
'-x, -z, y'
'x, -z, -y'
'x, z, y'
'-x, z, -y'
'-z, -y, x'
'-z, y, -x'
'z, -y, -x'
'z, y, x'
'-x, -y+1/2, -z+1/2'
'x, y+1/2, -z+1/2'
'x, -y+1/2, z+1/2'
'-x, y+1/2, z+1/2'
'-z, -x+1/2, -y+1/2'
'-z, x+1/2, y+1/2'
'z, x+1/2, -y+1/2'
'z, -x+1/2, y+1/2'
'-y, -z+1/2, -x+1/2'
'y, -z+1/2, x+1/2'
'-y, z+1/2, x+1/2'
'y, z+1/2, -x+1/2'
'-y, -x+1/2, z+1/2'
'y, x+1/2, z+1/2'
'-y, x+1/2, -z+1/2'
'y, -x+1/2, -z+1/2'
'-x, -z+1/2, y+1/2'
'x, -z+1/2, -y+1/2'
'x, z+1/2, y+1/2'
'-x, z+1/2, -y+1/2'
'-z, -y+1/2, x+1/2'
'-z, y+1/2, -x+1/2'
'z, -y+1/2, -x+1/2'
'z, y+1/2, x+1/2'
'-x+1/2, -y, -z+1/2'
'x+1/2, y, -z+1/2'
'x+1/2, -y, z+1/2'
'-x+1/2, y, z+1/2'
'-z+1/2, -x, -y+1/2'
'-z+1/2, x, y+1/2'
'z+1/2, x, -y+1/2'
'z+1/2, -x, y+1/2'
'-y+1/2, -z, -x+1/2'
'y+1/2, -z, x+1/2'
'-y+1/2, z, x+1/2'
'y+1/2, z, -x+1/2'
'-y+1/2, -x, z+1/2'
'y+1/2, x, z+1/2'
'-y+1/2, x, -z+1/2'
'y+1/2, -x, -z+1/2'
'-x+1/2, -z, y+1/2'
'x+1/2, -z, -y+1/2'
'x+1/2, z, y+1/2'
'-x+1/2, z, -y+1/2'
'-z+1/2, -y, x+1/2'
'-z+1/2, y, -x+1/2'
'z+1/2, -y, -x+1/2'
'z+1/2, y, x+1/2'
'-x+1/2, -y+1/2, -z'
'x+1/2, y+1/2, -z'
'x+1/2, -y+1/2, z'
'-x+1/2, y+1/2, z'
'-z+1/2, -x+1/2, -y'
'-z+1/2, x+1/2, y'
'z+1/2, x+1/2, -y'
'z+1/2, -x+1/2, y'
'-y+1/2, -z+1/2, -x'
'y+1/2, -z+1/2, x'
'-y+1/2, z+1/2, x'
'y+1/2, z+1/2, -x'
'-y+1/2, -x+1/2, z'
'y+1/2, x+1/2, z'
'-y+1/2, x+1/2, -z'
'y+1/2, -x+1/2, -z'
'-x+1/2, -z+1/2, y'
'x+1/2, -z+1/2, -y'
'x+1/2, z+1/2, y'
'-x+1/2, z+1/2, -y'
'-z+1/2, -y+1/2, x'
'-z+1/2, y+1/2, -x'
'z+1/2, -y+1/2, -x'
'z+1/2, y+1/2, x'

loop_
_atom_site_type_symbol
_atom_site_label
_atom_site_fract_x
_atom_site_fract_y
_atom_site_fract_z
_atom_site_U_iso_or_equiv
_atom_site_adp_type
_atom_site_calc_flag
_atom_site_occupancy
_atom_site_disorder_assembly
_atom_site_disorder_group
W W1 0.35861(2) 0.64139(2) 0.74467(2) 0.01874(18) Uani d 1 . .
Tl Tl1 0.500000 0.500000 1.000000 0.0431(8) Uani d 1 . .
Cs Cs1 0.34865(6) 0.500000 0.84865(6) 0.0432(4) Uani d 1 . .
Cs Cs2 0.500000 0.500000 0.70636(17) 0.0628(8) Uani d 1 . .
P P1 0.250000 0.750000 0.750000 0.0151(19) Uani d 1 . .
Cl Cl2 0.250000 0.500000 0.750000 0.049(2) Uani d 1 . .
Cl Cl1 0.500000 0.500000 0.8864(5) 0.057(3) Uani d 1 . .
O O2 0.3797(4) 0.7015(3) 0.7985(3) 0.0178(16) Uani d 1 . .
O O3 0.3161(3) 0.6010(4) 0.6839(3) 0.0213(18) Uani d 1 . .
O O1 0.4101(3) 0.5899(3) 0.7606(4) 0.028(2) Uani d 1 . .
O O4 0.2910(3) 0.7090(3) 0.7090(3) 0.013(3) Uani d 1 . .
Cl Cl3 0.3672(9) 0.500000 0.6328(9) 0.061(9) Uani d 0.25 . .

loop_
_atom_site_aniso_label
_atom_site_aniso_U_11
_atom_site_aniso_U_22
_atom_site_aniso_U_33
_atom_site_aniso_U_12
_atom_site_aniso_U_13
_atom_site_aniso_U_23
W1 0.0172(2) 0.0172(2) 0.0219(3) 0.00357(17) -0.00094(12) 0.00094(12)
Tl1 0.0431(8) 0.0431(8) 0.0431(8) 0.000 0.000 0.000
Cs1 0.0501(6) 0.0295(7) 0.0501(6) 0.000 -0.0033(7) 0.000
Cs2 0.0426(8) 0.0426(8) 0.103(3) 0.000 0.000 0.000
P1 0.0151(19) 0.0151(19) 0.0151(19) 0.000 0.000 0.000
Cl2 0.065(4) 0.016(3) 0.065(4) 0.000 0.013(5) 0.000
Cl1 0.060(4) 0.060(4) 0.051(6) 0.000 0.000 0.000
O2 0.016(4) 0.019(2) 0.019(2) -0.003(2) 0.003(2) 0.002(3)
O3 0.024(3) 0.016(4) 0.024(3) 0.001(2) 0.004(4) -0.001(2)
O1 0.027(3) 0.027(3) 0.029(5) 0.010(4) 0.001(3) -0.001(3)
O4 0.013(3) 0.013(3) 0.013(3) 0.000(3) 0.000(3) 0.000(3)
Cl3 0.078(14) 0.025(11) 0.078(14) 0.000 0.034(17) 0.000

loop_
_atom_type_symbol
_atom_type_description
_atom_type_scat_dispersion_real
_atom_type_scat_dispersion_imag
_atom_type_scat_source
Cl Cl 0.1484 0.1585 'International Tables Vol C Tables 4.2.6.8 and 6.1.1.4'
Cs Cs -0.3680 2.1192 'International Tables Vol C Tables 4.2.6.8 and 6.1.1.4'
O O 0.0106 0.0060 'International Tables Vol C Tables 4.2.6.8 and 6.1.1.4'
P P 0.1023 0.0942 'International Tables Vol C Tables 4.2.6.8 and 6.1.1.4'
Tl Tl -2.8358 9.6688 'International Tables Vol C Tables 4.2.6.8 and 6.1.1.4'
W W -0.8490 6.8722 'International Tables Vol C Tables 4.2.6.8 and 6.1.1.4'

loop_
_exptl_crystal_face_index_h
_exptl_crystal_face_index_k
_exptl_crystal_face_index_l
_exptl_crystal_face_perp_dist
-3 -1 32 0.0392
6 -32 1 0.0353
4 0 -32 0.0422
-6 32 2 0.0438
-32 0 0 0.0467
32 0 -1 0.0248

loop_
_geom_angle_atom_site_label_1
_geom_angle_atom_site_label_2
_geom_angle_atom_site_label_3
_geom_angle_site_symmetry_1
_geom_angle_site_symmetry_3
_geom_angle
_geom_angle_publ_flag
Cs1 W1 Cs1 130_565 . 75.01(5) ?
O2 W1 Cs1 54_466 . 51.2(3) ?
O2 W1 Cs1 54_466 130_565 102.2(3) ?
O2 W1 Cs1 . . 102.2(3) ?
O2 W1 Cs1 . 130_565 51.2(3) ?
O2 W1 O2 . 54_466 87.0(5) ?
O2 W1 O3 . . 159.5(3) ?
O2 W1 O3 . 10_656 88.9(4) ?
O2 W1 O3 54_466 . 88.9(4) ?
O2 W1 O3 54_466 10_656 159.5(3) ?
O2 W1 O4 . . 85.2(3) ?
O2 W1 O4 54_466 . 85.2(3) ?
O3 W1 Cs1 10_656 130_565 90.7(3) ?
O3 W1 Cs1 10_656 . 149.1(2) ?
O3 W1 Cs1 . . 90.7(3) ?
O3 W1 Cs1 . 130_565 149.1(2) ?
O3 W1 O3 10_656 . 87.9(5) ?
O3 W1 O4 . . 74.4(3) ?
O3 W1 O4 10_656 . 74.4(3) ?
O1 W1 Cs1 . . 50.0(2) ?
O1 W1 Cs1 . 130_565 50.0(2) ?
O1 W1 O2 . . 100.7(4) ?
O1 W1 O2 . 54_466 100.7(4) ?
O1 W1 O3 . . 99.9(3) ?
O1 W1 O3 . 10_656 99.9(3) ?
O1 W1 O4 . . 171.9(4) ?
O4 W1 Cs1 . . 134.59(15) ?
O4 W1 Cs1 . 130_565 134.59(15) ?
Cl1 Tl1 Cl1 129_666 33_545 180.0 ?
Cl1 Tl1 Cl1 53_455 149_666 180.0 ?
Cl1 Tl1 Cl1 53_455 . 90.0000(10) ?
Cl1 Tl1 Cl1 129_666 97_667 90.0000(10) ?
Cl1 Tl1 Cl1 33_545 . 90.0000(10) ?
Cl1 Tl1 Cl1 129_666 53_455 90.0000(10) ?
Cl1 Tl1 Cl1 97_667 149_666 90.000(2) ?
Cl1 Tl1 Cl1 33_545 53_455 90.000(3) ?
Cl1 Tl1 Cl1 129_666 . 90.0000(10) ?
Cl1 Tl1 Cl1 97_667 53_455 90.000(3) ?
Cl1 Tl1 Cl1 97_667 . 180.0 ?
Cl1 Tl1 Cl1 129_666 149_666 90.000(3) ?
Cl1 Tl1 Cl1 149_666 . 90.0000(10) ?
Cl1 Tl1 Cl1 33_545 149_666 90.0000(10) ?
Cl1 Tl1 Cl1 33_545 97_667 90.0000(10) ?
W1 Cs1 W1 151_456 99_565 54.562(17) ?
W1 Cs1 W1 . 151_456 135.56(5) ?
W1 Cs1 W1 . 99_565 107.09(3) ?
Cl2 Cs1 W1 . 151_456 67.78(2) ?
Cl2 Cs1 W1 . 99_565 67.78(2) ?
Cl2 Cs1 W1 . . 67.78(2) ?
Cl2 Cs1 Cl1 . . 148.99(18) ?
Cl2 Cs1 Cl1 . 53_455 148.99(18) ?
Cl2 Cs1 O2 . 151_456 59.49(15) ?
Cl2 Cs1 O2 . 54_466 59.49(15) ?
Cl2 Cs1 O1 . . 82.27(15) ?
Cl2 Cs1 O1 . 99_565 82.27(15) ?
Cl2 Cs1 O1 . 54_466 82.27(15) ?
Cl2 Cs1 O1 . 151_456 82.27(15) ?
Cl1 Cs1 W1 53_455 . 124.07(5) ?
Cl1 Cs1 W1 . 99_565 95.05(11) ?
Cl1 Cs1 W1 53_455 151_456 95.05(11) ?
Cl1 Cs1 W1 . 151_456 124.07(5) ?
Cl1 Cs1 W1 . . 95.05(11) ?
Cl1 Cs1 W1 53_455 99_565 124.07(5) ?
Cl1 Cs1 Cl1 . 53_455 62.0(4) ?
O2 Cs1 W1 151_456 99_565 27.76(3) ?
O2 Cs1 W1 54_466 151_456 120.06(13) ?
O2 Cs1 W1 151_456 . 120.06(13) ?
O2 Cs1 W1 54_466 99_565 120.06(13) ?
O2 Cs1 W1 54_466 . 27.76(3) ?
O2 Cs1 W1 151_456 151_456 27.76(3) ?
O2 Cs1 Cl1 151_456 . 115.80(13) ?
O2 Cs1 Cl1 151_456 53_455 115.80(13) ?
O2 Cs1 Cl1 54_466 53_455 115.80(13) ?
O2 Cs1 Cl1 54_466 . 115.80(13) ?
O2 Cs1 O2 151_456 54_466 119.0(3) ?
O2 Cs1 O1 151_456 151_456 51.58(18) ?
O2 Cs1 O1 151_456 . 119.00(17) ?
O2 Cs1 O1 54_466 99_565 119.00(17) ?
O2 Cs1 O1 151_456 54_466 119.00(17) ?
O2 Cs1 O1 54_466 54_466 51.58(18) ?
O2 Cs1 O1 54_466 . 51.58(18) ?
O2 Cs1 O1 151_456 99_565 51.58(18) ?
O2 Cs1 O1 54_466 151_456 119.00(17) ?
O1 Cs1 W1 . 99_565 96.87(16) ?
O1 Cs1 W1 151_456 . 144.24(15) ?
O1 Cs1 W1 99_565 99_565 24.05(18) ?
O1 Cs1 W1 151_456 151_456 24.05(18) ?
O1 Cs1 W1 151_456 99_565 77.22(18) ?
O1 Cs1 W1 54_466 99_565 144.24(15) ?
O1 Cs1 W1 54_466 151_456 96.87(16) ?
O1 Cs1 W1 . . 24.05(18) ?
O1 Cs1 W1 99_565 . 96.87(16) ?
O1 Cs1 W1 . 151_456 144.24(15) ?
O1 Cs1 W1 99_565 151_456 77.22(18) ?
O1 Cs1 W1 54_466 . 77.22(18) ?
O1 Cs1 Cl1 99_565 53_455 120.27(19) ?
O1 Cs1 Cl1 . . 74.1(2) ?
O1 Cs1 Cl1 99_565 . 74.1(2) ?
O1 Cs1 Cl1 54_466 53_455 74.1(2) ?
O1 Cs1 Cl1 151_456 . 120.27(19) ?
O1 Cs1 Cl1 151_456 53_455 74.1(2) ?
O1 Cs1 Cl1 54_466 . 120.27(19) ?
O1 Cs1 Cl1 . 53_455 120.27(19) ?
O1 Cs1 O1 54_466 . 98.0(4) ?
O1 Cs1 O1 151_456 99_565 98.0(3) ?
O1 Cs1 O1 99_565 . 79.9(3) ?
O1 Cs1 O1 151_456 . 164.5(3) ?
O1 Cs1 O1 99_565 54_466 164.5(3) ?
O1 Cs1 O1 151_456 54_466 79.9(3) ?
Cs1 Cs2 Cs1 2_665 . 93.54(8) ?
Cs1 Cs2 Cs1 130_565 2_665 62.02(5) ?
Cs1 Cs2 Cs1 130_565 . 62.02(5) ?
Cl1 Cs2 Cs1 . 2_665 46.77(4) ?
Cl1 Cs2 Cs1 . 130_565 46.77(4) ?
Cl1 Cs2 Cs1 . . 46.77(4) ?
O1 Cs2 Cs1 . 2_665 101.85(18) ?
O1 Cs2 Cs1 . 130_565 42.05(13) ?
O1 Cs2 Cs1 100_655 . 101.84(18) ?
O1 Cs2 Cs1 2_665 . 101.84(18) ?
O1 Cs2 Cs1 . . 42.05(13) ?
O1 Cs2 Cs1 100_655 130_565 42.05(13) ?
O1 Cs2 Cs1 99_565 . 42.05(12) ?
O1 Cs2 Cs1 99_565 130_565 101.85(18) ?
O1 Cs2 Cs1 2_665 130_565 101.85(18) ?
O1 Cs2 Cs1 100_655 2_665 42.05(12) ?
O1 Cs2 Cs1 2_665 2_665 42.05(13) ?
O1 Cs2 Cs1 99_565 2_665 101.85(18) ?
O1 Cs2 Cl1 99_565 . 66.9(2) ?
O1 Cs2 Cl1 2_665 . 66.9(2) ?
O1 Cs2 Cl1 . . 66.9(2) ?
O1 Cs2 Cl1 100_655 . 66.9(2) ?
O1 Cs2 O1 . 100_655 81.15(15) ?
O1 Cs2 O1 100_655 2_665 81.15(15) ?
O1 Cs2 O1 . 2_665 133.8(4) ?
O1 Cs2 O1 . 99_565 81.15(15) ?
O1 Cs2 O1 100_655 99_565 133.8(4) ?
O1 Cs2 O1 99_565 2_665 81.15(15) ?
O1 Cs2 Cl3 100_655 2_665 67.7(4) ?
O1 Cs2 Cl3 100_655 105_666 139.38(7) ?
O1 Cs2 Cl3 2_665 . 139.38(7) ?
O1 Cs2 Cl3 99_565 2_665 139.38(6) ?
O1 Cs2 Cl3 2_665 105_666 67.7(4) ?
O1 Cs2 Cl3 . 10_656 67.7(4) ?
O1 Cs2 Cl3 . 105_666 139.38(7) ?
O1 Cs2 Cl3 100_655 10_656 67.7(4) ?
O1 Cs2 Cl3 99_565 105_666 67.7(4) ?
O1 Cs2 Cl3 . 2_665 139.38(7) ?
O1 Cs2 Cl3 2_665 2_665 67.7(4) ?
O1 Cs2 Cl3 99_565 . 67.7(4) ?
O1 Cs2 Cl3 99_565 10_656 139.38(7) ?
O1 Cs2 Cl3 . . 67.7(4) ?
O1 Cs2 Cl3 100_655 . 139.38(7) ?
O1 Cs2 Cl3 2_665 10_656 139.38(7) ?
Cl3 Cs2 Cs1 . 2_665 165.7(5) ?
Cl3 Cs2 Cs1 2_665 . 165.7(5) ?
Cl3 Cs2 Cs1 . . 72.2(5) ?
Cl3 Cs2 Cs1 105_666 2_665 109.4(3) ?
Cl3 Cs2 Cs1 2_665 130_565 109.4(3) ?
Cl3 Cs2 Cs1 10_656 2_665 109.4(3) ?
Cl3 Cs2 Cs1 10_656 . 109.4(3) ?
Cl3 Cs2 Cs1 2_665 2_665 72.2(5) ?
Cl3 Cs2 Cs1 10_656 130_565 72.2(5) ?
Cl3 Cs2 Cs1 . 130_565 109.4(3) ?
Cl3 Cs2 Cs1 105_666 130_565 165.7(5) ?
Cl3 Cs2 Cs1 105_666 . 109.4(3) ?
Cl3 Cs2 Cl1 . . 119.0(5) ?
Cl3 Cs2 Cl1 10_656 . 119.0(5) ?
Cl3 Cs2 Cl1 105_666 . 119.0(5) ?
Cl3 Cs2 Cl1 2_665 . 119.0(5) ?
Cl3 Cs2 Cl3 10_656 2_665 76.4(4) ?
Cl3 Cs2 Cl3 . 10_656 76.4(4) ?
Cl3 Cs2 Cl3 . 105_666 76.4(4) ?
Cl3 Cs2 Cl3 105_666 2_665 76.4(4) ?
Cl3 Cs2 Cl3 . 2_665 122.1(10) ?
Cl3 Cs2 Cl3 105_666 10_656 122.1(10) ?
O4 P1 O4 28_566 74_565 109.471(3) ?
O4 P1 O4 . 74_565 109.4710(10) ?
O4 P1 O4 74_565 51_556 109.471(2) ?
O4 P1 O4 . 51_556 109.5 ?
O4 P1 O4 28_566 51_556 109.5 ?
O4 P1 O4 . 28_566 109.471(6) ?
Cs1 Cl2 Cs1 145_566 . 180.0 ?
Tl1 Cl1 Cs1 . 130_565 103.99(18) ?
Tl1 Cl1 Cs1 . . 103.99(18) ?
Tl1 Cl1 Cs1 . 2_665 103.99(18) ?
Tl1 Cl1 Cs1 . 33_545 103.99(18) ?
Tl1 Cl1 Cs2 . . 180.0 ?
Cs1 Cl1 Cs1 33_545 130_565 152.0(4) ?
Cs1 Cl1 Cs1 130_565 2_665 86.65(8) ?
Cs1 Cl1 Cs1 . 130_565 86.65(8) ?
Cs1 Cl1 Cs1 . 33_545 86.65(8) ?
Cs1 Cl1 Cs1 . 2_665 152.0(4) ?
Cs1 Cl1 Cs1 33_545 2_665 86.65(8) ?
Cs1 Cl1 Cs2 . . 76.01(18) ?
Cs1 Cl1 Cs2 2_665 . 76.01(18) ?
Cs1 Cl1 Cs2 33_545 . 76.01(18) ?
Cs1 Cl1 Cs2 130_565 . 76.01(18) ?
W1 O2 W1 . 36_665 150.0(5) ?
W1 O2 Cs1 . 130_565 101.0(3) ?
W1 O2 Cs1 36_665 130_565 101.0(3) ?
W1 O3 W1 7_665 . 119.7(4) ?
W1 O1 Cs1 . 130_565 105.9(3) ?
W1 O1 Cs1 . . 105.9(3) ?
W1 O1 Cs2 . . 144.6(5) ?
Cs1 O1 Cs1 130_565 . 99.7(3) ?
Cs2 O1 Cs1 . . 96.6(2) ?
Cs2 O1 Cs1 . 130_565 96.6(2) ?
W1 O4 W1 . 10_656 91.4(4) ?
W1 O4 W1 7_665 10_656 91.4(4) ?
W1 O4 W1 . 7_665 91.4(4) ?
P1 O4 W1 . 10_656 124.3(3) ?
P1 O4 W1 . 7_665 124.3(3) ?
P1 O4 W1 . . 124.3(3) ?
Cs2 Cl3 Cs2 101_666 . 147.9(10) ?

loop_
_geom_bond_atom_site_label_1
_geom_bond_atom_site_label_2
_geom_bond_site_symmetry_2
_geom_bond_distance
_geom_bond_publ_flag
W1 Cs1 . 4.0425(8) ?
W1 Cs1 130_565 4.0425(8) ?
W1 O2 54_466 1.918(2) ?
W1 O2 . 1.918(2) ?
W1 O3 . 1.942(4) ?
W1 O3 10_656 1.942(4) ?
W1 O1 . 1.713(10) ?
W1 O4 . 2.347(8) ?
Tl1 Cl1 149_666 2.613(12) ?
Tl1 Cl1 53_455 2.613(12) ?
Tl1 Cl1 129_666 2.613(12) ?
Tl1 Cl1 . 2.613(12) ?
Tl1 Cl1 33_545 2.613(12) ?
Tl1 Cl1 97_667 2.613(12) ?
Cs1 Cl2 . 3.2081(18) ?
Cs1 Cl1 53_455 3.587(3) ?
Cs1 Cl1 . 3.587(3) ?
Cs1 O2 151_456 3.211(9) ?
Cs1 O2 54_466 3.211(9) ?
Cs1 O1 . 3.221(7) ?
Cs1 O1 54_466 3.221(7) ?
Cs1 O1 99_565 3.221(7) ?
Cs1 O1 151_456 3.221(7) ?
Cs2 Cl1 . 4.139(12) ?
Cs2 O1 99_565 3.179(10) ?
Cs2 O1 . 3.179(10) ?
Cs2 O1 100_655 3.179(10) ?
Cs2 O1 2_665 3.179(10) ?
Cs2 Cl3 105_666 3.492(9) ?
Cs2 Cl3 . 3.492(9) ?
Cs2 Cl3 2_665 3.492(9) ?
Cs2 Cl3 10_656 3.492(9) ?
P1 O4 . 1.633(14) ?
P1 O4 74_565 1.633(14) ?
P1 O4 51_556 1.633(14) ?
P1 O4 28_566 1.633(14) ?

loop_
_geom_torsion_atom_site_label_1
_geom_torsion_atom_site_label_2
_geom_torsion_atom_site_label_3
_geom_torsion_atom_site_label_4
_geom_torsion_site_symmetry_1
_geom_torsion_site_symmetry_2
_geom_torsion_site_symmetry_3
_geom_torsion_site_symmetry_4
_geom_torsion
_geom_torsion_publ_flag
Cs1 W1 O1 Cs1 . . . 130_565 -105.3(5) ?
Cs1 W1 O1 Cs1 130_565 . . . 105.3(5) ?
Cs1 W1 O1 Cs2 130_565 . . . -127.4(2) ?
Cs1 W1 O1 Cs2 . . . . 127.4(2) ?
O2 W1 O1 Cs1 . . . 130_565 -8.2(4) ?
O2 W1 O1 Cs1 . . . . 97.1(3) ?
O2 W1 O1 Cs1 54_466 . . 130_565 -97.1(3) ?
O2 W1 O1 Cs1 54_466 . . . 8.2(4) ?
O2 W1 O1 Cs2 54_466 . . . 135.5(2) ?
O2 W1 O1 Cs2 . . . . -135.5(2) ?
O3 W1 O1 Cs1 10_656 . . . -172.1(3) ?
O3 W1 O1 Cs1 . . . 130_565 172.1(3) ?
O3 W1 O1 Cs1 10_656 . . 130_565 82.6(4) ?
O3 W1 O1 Cs1 . . . . -82.6(4) ?
O3 W1 O1 Cs2 10_656 . . . -44.8(3) ?
O3 W1 O1 Cs2 . . . . 44.8(3) ?
O4 P1 O4 W1 28_566 . . 7_665 180.000000 ?
O4 P1 O4 W1 51_556 . . . -60.0000(10) ?
O4 P1 O4 W1 51_556 . . 7_665 60.000000 ?
O4 P1 O4 W1 74_565 . . 7_665 -60.0000(10) ?
O4 P1 O4 W1 28_566 . . 10_656 -60.0000(10) ?
O4 P1 O4 W1 74_565 . . . 180.000000 ?
O4 P1 O4 W1 74_565 . . 10_656 60.0000(10) ?
O4 P1 O4 W1 51_556 . . 10_656 180.0000(10) ?
O4 P1 O4 W1 28_566 . . . 60.000(2) ?
